data_4334571
loop_
_publ_author_name
'Anuj Kumar Sharma'
'Francesc Lloret'
'Rabindranath Mukherjee'

_publ_contact_author
; Rabindranath Mukherjee
  Department of Chemistry
  Indian Institute of Technology
  Kanpur 208016
  INDIA
;
_publ_contact_author_email rnm@iitk.ac.in
_publ_contact_author_fax '+91 (512) 2597437'
_publ_contact_author_phone '+91 (512) 2597437'
_publ_section_title
;
 Phenolate- and Acetate (Both \m2-1,1 and \m2-1,3 Modes)-Bridged Linear
 CoII3 and CoII2MnII Trimers: Magnetostructural Studies
;
_journal_name_full 'Inorganic Chemistry'
_journal_page_first 4825
_journal_page_last 4833
_journal_paper_doi 10.1021/ic302259t
_journal_volume 52
_journal_year 2013
_chemical_formula_moiety 'C46 H70 Co N4 Ni2 O18'
_chemical_formula_sum 'C46 H70 Co N4 Ni2 O18'
_chemical_formula_weight 1143.41
_chemical_name_systematic
;
 ?
;
_space_group_IT_number 2
_symmetry_cell_setting triclinic
_symmetry_space_group_name_Hall '-P 1'
_symmetry_space_group_name_H-M 'P -1'
_atom_sites_solution_hydrogens geom
_atom_sites_solution_primary direct
_atom_sites_solution_secondary difmap
_audit_creation_method SHELXL-97
_cell_angle_alpha 80.140(2)
_cell_angle_beta 82.215(2)
_cell_angle_gamma 86.197(2)
_cell_formula_units_Z 1
_cell_length_a 9.4765(10)
_cell_length_b 10.9764(11)
_cell_length_c 13.3235(14)
_cell_measurement_temperature 100(2)
_cell_volume 1351.5(2)
_computing_cell_refinement 'Bruker SMART'
_computing_data_collection 'Bruker SMART APEX'
_computing_data_reduction 'Bruker SAINT PLUS'
_computing_molecular_graphics 'Ortep-3 for Windows (Farrugia, 1997)'
_computing_publication_material 'WinGX publication routines (Farrugia, 1999)'
_computing_structure_refinement 'SHELXL-97 (Sheldrick, 1997)'
_computing_structure_solution 'SIR97(Altomare, et. al. 1999)'
_diffrn_ambient_temperature 100(2)
_diffrn_measured_fraction_theta_full 0.951
_diffrn_measured_fraction_theta_max 0.951
_diffrn_measurement_device_type 'CCD area detector'
_diffrn_measurement_method 'phi and omega scans'
_diffrn_radiation_monochromator graphite
_diffrn_radiation_source 'fine-focus sealed tube'
_diffrn_radiation_type MoK\a
_diffrn_radiation_wavelength 0.71073
_diffrn_reflns_av_R_equivalents 0.0260
_diffrn_reflns_av_sigmaI/netI 0.0614
_diffrn_reflns_limit_h_max 11
_diffrn_reflns_limit_h_min -12
_diffrn_reflns_limit_k_max 14
_diffrn_reflns_limit_k_min -11
_diffrn_reflns_limit_l_max 17
_diffrn_reflns_limit_l_min -17
_diffrn_reflns_number 9013
_diffrn_reflns_theta_full 28.32
_diffrn_reflns_theta_max 28.32
_diffrn_reflns_theta_min 2.17
_exptl_absorpt_coefficient_mu 1.064
_exptl_absorpt_correction_T_max 0.9010
_exptl_absorpt_correction_T_min 0.8153
_exptl_absorpt_correction_type empirical
_exptl_absorpt_process_details SADABS
_exptl_crystal_colour Blue
_exptl_crystal_density_diffrn 1.405
_exptl_crystal_description Block
_exptl_crystal_F_000 601
_exptl_crystal_size_max 0.20
_exptl_crystal_size_mid 0.20
_exptl_crystal_size_min 0.10
_refine_diff_density_max 1.287
_refine_diff_density_min -1.281
_refine_diff_density_rms 0.194
_refine_ls_extinction_method none
_refine_ls_goodness_of_fit_ref 1.105
_refine_ls_hydrogen_treatment mixed
_refine_ls_matrix_type full
_refine_ls_number_parameters 329
_refine_ls_number_reflns 6401
_refine_ls_number_restraints 0
_refine_ls_restrained_S_all 1.105
_refine_ls_R_factor_all 0.1016
_refine_ls_R_factor_gt 0.0735
_refine_ls_shift/su_max 0.000
_refine_ls_shift/su_mean 0.000
_refine_ls_structure_factor_coef Fsqd
_refine_ls_weighting_details 'calc w=1/[\s^2^(Fo^2^)+(0.0300P)^2^+13.5197P] where P=(Fo^2^+2Fc^2^)/3'
_refine_ls_weighting_scheme calc
_refine_ls_wR_factor_gt 0.1471
_refine_ls_wR_factor_ref 0.1946
_reflns_number_gt 5140
_reflns_number_total 6401
_reflns_threshold_expression >2sigma(I)
_cod_data_source_file ic302259t_si_002_6.cif
_cod_data_source_block Ni2Co
_cod_database_code 4334571

loop_
_symmetry_equiv_pos_as_xyz
'x, y, z'
'-x, -y, -z'

loop_
_atom_site_label
_atom_site_type_symbol
_atom_site_fract_x
_atom_site_fract_y
_atom_site_fract_z
_atom_site_U_iso_or_equiv
_atom_site_adp_type
_atom_site_occupancy
_atom_site_symmetry_multiplicity
_atom_site_calc_flag
_atom_site_refinement_flags
_atom_site_disorder_assembly
_atom_site_disorder_group
Ni1 Ni 0.59910(7) 0.62104(6) 0.17622(5) 0.01469(17) Uani 1 1 d . . .
Co Co 0.5000 0.5000 0.0000 0.0147(2) Uani 1 2 d S . .
O1 O 0.4551(4) 0.6487(3) 0.0765(3) 0.0151(7) Uani 1 1 d . . .
O2 O 0.7602(4) 0.6649(3) 0.0571(3) 0.0158(7) Uani 1 1 d . . .
O3 O 0.6829(4) 0.5841(3) -0.0684(3) 0.0184(8) Uani 1 1 d . . .
O4 O 0.6017(4) 0.4399(3) 0.1383(3) 0.0177(8) Uani 1 1 d . . .
O5 O 0.6728(5) 0.3310(4) 0.2805(3) 0.0291(10) Uani 1 1 d . . .
O6 O 0.7526(4) 0.5561(4) 0.2753(3) 0.0203(8) Uani 1 1 d . . .
H6S H 0.730(6) 0.490(6) 0.290(5) 0.010(15) Uiso 1 1 d . . .
N1 N 0.4386(5) 0.5739(4) 0.3009(3) 0.0169(9) Uani 1 1 d . . .
N2 N 0.5870(5) 0.8073(4) 0.2017(3) 0.0161(9) Uani 1 1 d . . .
C1 C 0.3457(6) 0.4898(5) 0.2936(4) 0.0202(11) Uani 1 1 d . . .
H1 H 0.3507 0.4581 0.2311 0.024 Uiso 1 1 calc R . .
C2 C 0.2418(6) 0.4472(5) 0.3747(4) 0.0234(12) Uani 1 1 d . . .
H2 H 0.1758 0.3890 0.3669 0.028 Uiso 1 1 calc R . .
C3 C 0.2367(7) 0.4907(6) 0.4656(5) 0.0292(13) Uani 1 1 d . . .
H3 H 0.1700 0.4603 0.5228 0.035 Uiso 1 1 calc R . .
C4 C 0.3294(6) 0.5791(6) 0.4729(4) 0.0254(12) Uani 1 1 d . . .
H4 H 0.3258 0.6117 0.5349 0.031 Uiso 1 1 calc R . .
C5 C 0.4289(6) 0.6205(5) 0.3886(5) 0.0238(12) Uani 1 1 d . . .
C6 C 0.5211(6) 0.7260(5) 0.3903(5) 0.0226(12) Uani 1 1 d . . .
H6A H 0.6223 0.6963 0.3860 0.027 Uiso 1 1 calc R . .
H6B H 0.4959 0.7579 0.4559 0.027 Uiso 1 1 calc R . .
C7 C 0.5015(6) 0.8301(5) 0.3008(4) 0.0215(11) Uani 1 1 d . . .
H7A H 0.3992 0.8398 0.2914 0.026 Uiso 1 1 calc R . .
H7B H 0.5299 0.9085 0.3179 0.026 Uiso 1 1 calc R . .
C8 C 0.7329(6) 0.8498(6) 0.2023(5) 0.0241(12) Uani 1 1 d . . .
H8A H 0.7758 0.8007 0.2601 0.036 Uiso 1 1 calc R . .
H8B H 0.7271 0.9374 0.2096 0.036 Uiso 1 1 calc R . .
H8C H 0.7918 0.8391 0.1378 0.036 Uiso 1 1 calc R . .
C9 C 0.5252(6) 0.8835(5) 0.1131(4) 0.0176(10) Uani 1 1 d . . .
H9A H 0.5874 0.8724 0.0490 0.021 Uiso 1 1 calc R . .
H9B H 0.5251 0.9718 0.1201 0.021 Uiso 1 1 calc R . .
C10 C 0.3758(6) 0.8521(5) 0.1036(4) 0.0168(10) Uani 1 1 d . . .
C11 C 0.2662(6) 0.9417(5) 0.1085(4) 0.0221(11) Uani 1 1 d . . .
H11 H 0.2850 1.0205 0.1230 0.027 Uiso 1 1 calc R . .
C12 C 0.1283(6) 0.9184(6) 0.0926(5) 0.0258(13) Uani 1 1 d . . .
H12 H 0.0538 0.9804 0.0963 0.031 Uiso 1 1 calc R . .
C13 C 0.1022(6) 0.8037(6) 0.0713(5) 0.0243(12) Uani 1 1 d . . .
H13 H 0.0095 0.7871 0.0589 0.029 Uiso 1 1 calc R . .
C14 C 0.2108(6) 0.7125(5) 0.0681(4) 0.0199(11) Uani 1 1 d . . .
H14 H 0.1901 0.6333 0.0557 0.024 Uiso 1 1 calc R . .
C15 C 0.3498(6) 0.7338(5) 0.0827(4) 0.0166(10) Uani 1 1 d . . .
C16 C 0.7657(6) 0.6450(5) -0.0331(4) 0.0175(10) Uani 1 1 d . . .
C17 C 0.8901(7) 0.7002(6) -0.1089(5) 0.0286(13) Uani 1 1 d . . .
H17A H 0.9482 0.7457 -0.0737 0.043 Uiso 1 1 calc R . .
H17B H 0.8530 0.7567 -0.1655 0.043 Uiso 1 1 calc R . .
H17C H 0.9488 0.6334 -0.1362 0.043 Uiso 1 1 calc R . .
C18 C 0.6193(6) 0.3378(5) 0.1994(4) 0.0160(10) Uani 1 1 d . . .
C19 C 0.5728(7) 0.2200(5) 0.1703(5) 0.0265(13) Uani 1 1 d . . .
H19A H 0.5331 0.2399 0.1049 0.040 Uiso 1 1 calc R . .
H19B H 0.5001 0.1822 0.2240 0.040 Uiso 1 1 calc R . .
H19C H 0.6552 0.1618 0.1632 0.040 Uiso 1 1 calc R . .
C20 C 0.9027(6) 0.5522(6) 0.2439(5) 0.0278(13) Uani 1 1 d . . .
H20A H 0.9525 0.5186 0.3031 0.042 Uiso 1 1 calc R . .
H20B H 0.9336 0.6360 0.2158 0.042 Uiso 1 1 calc R . .
H20C H 0.9252 0.4992 0.1911 0.042 Uiso 1 1 calc R . .
O1S O 0.7849(7) 0.1322(6) 0.3977(6) 0.069(2) Uani 1 1 d . . .
H1S H 0.7380 0.1837 0.3595 0.103 Uiso 1 1 calc R . .
O2S O 0.7370(6) 0.8986(5) 0.4770(4) 0.0435(13) Uani 1 1 d . . .
H2S H 0.7521 0.9725 0.4508 0.065 Uiso 1 1 calc R . .
O3SA O -0.0461(8) 0.7337(7) 0.4235(6) 0.0406(17) Uiso 0.70 1 d P A 1
O3SB O -0.001(2) 0.7750(18) 0.4766(15) 0.050(5) Uiso 0.30 1 d P A 2
C1S C 0.9234(14) 0.1520(12) 0.3734(10) 0.094(4) Uani 1 1 d . . .
H1S1 H 0.9451 0.2274 0.3973 0.141 Uiso 1 1 calc R . .
H1S2 H 0.9481 0.1617 0.2987 0.141 Uiso 1 1 calc R . .
H1S3 H 0.9790 0.0815 0.4062 0.141 Uiso 1 1 calc R . .
C2S C 0.6595(9) 0.8946(7) 0.5753(6) 0.0422(17) Uani 1 1 d . . .
H03A H 0.7119 0.9355 0.6177 0.063 Uiso 1 1 calc R . .
H03B H 0.6463 0.8082 0.6074 0.063 Uiso 1 1 calc R . .
H03C H 0.5661 0.9373 0.5692 0.063 Uiso 1 1 calc R . .
C3S C 0.0674(8) 0.8037(8) 0.3646(6) 0.0428(18) Uani 1 1 d . . .

loop_
_atom_site_aniso_label
_atom_site_aniso_U_11
_atom_site_aniso_U_22
_atom_site_aniso_U_33
_atom_site_aniso_U_23
_atom_site_aniso_U_13
_atom_site_aniso_U_12
Ni1 0.0134(3) 0.0137(3) 0.0175(3) -0.0041(2) -0.0026(2) 0.0007(2)
Co 0.0126(5) 0.0137(5) 0.0181(5) -0.0042(4) -0.0010(4) -0.0004(4)
O1 0.0070(16) 0.0138(17) 0.026(2) -0.0063(15) -0.0049(14) 0.0031(13)
O2 0.0140(17) 0.0140(18) 0.0186(18) -0.0042(14) 0.0003(14) 0.0047(14)
O3 0.0096(17) 0.0183(19) 0.027(2) -0.0043(15) 0.0011(14) -0.0034(14)
O4 0.0140(18) 0.0161(18) 0.0220(19) -0.0026(15) -0.0015(14) 0.0029(14)
O5 0.048(3) 0.021(2) 0.022(2) -0.0034(17) -0.0136(19) -0.0032(19)
O6 0.020(2) 0.016(2) 0.025(2) -0.0010(16) -0.0044(15) 0.0015(16)
N1 0.017(2) 0.017(2) 0.014(2) -0.0028(17) 0.0026(16) 0.0024(17)
N2 0.018(2) 0.017(2) 0.017(2) -0.0100(17) -0.0052(17) 0.0006(17)
C1 0.016(3) 0.017(3) 0.028(3) -0.005(2) -0.005(2) -0.002(2)
C2 0.021(3) 0.024(3) 0.023(3) 0.002(2) 0.003(2) -0.003(2)
C3 0.025(3) 0.034(4) 0.026(3) -0.001(3) 0.002(2) 0.000(3)
C4 0.027(3) 0.031(3) 0.015(3) -0.002(2) 0.004(2) 0.003(2)
C5 0.019(3) 0.022(3) 0.030(3) -0.002(2) -0.004(2) 0.004(2)
C6 0.022(3) 0.019(3) 0.028(3) -0.007(2) -0.005(2) 0.000(2)
C7 0.017(3) 0.022(3) 0.027(3) -0.008(2) -0.003(2) 0.002(2)
C8 0.020(3) 0.025(3) 0.028(3) -0.009(2) -0.001(2) -0.001(2)
C9 0.021(3) 0.015(2) 0.017(2) -0.003(2) -0.004(2) 0.002(2)
C10 0.017(2) 0.016(2) 0.018(3) -0.007(2) -0.0021(19) 0.002(2)
C11 0.019(3) 0.021(3) 0.027(3) -0.004(2) -0.002(2) -0.001(2)
C12 0.017(3) 0.025(3) 0.036(3) -0.004(2) -0.008(2) 0.005(2)
C13 0.015(3) 0.032(3) 0.027(3) -0.009(2) -0.002(2) -0.001(2)
C14 0.015(2) 0.022(3) 0.025(3) -0.009(2) -0.001(2) -0.006(2)
C15 0.017(2) 0.021(3) 0.011(2) 0.0004(19) -0.0061(18) 0.005(2)
C16 0.017(2) 0.017(3) 0.021(3) -0.006(2) -0.005(2) 0.002(2)
C17 0.027(3) 0.038(4) 0.022(3) -0.008(3) 0.005(2) -0.014(3)
C18 0.019(3) 0.009(2) 0.021(3) -0.0045(19) -0.007(2) 0.0047(19)
C19 0.040(4) 0.016(3) 0.025(3) -0.003(2) -0.008(3) -0.006(2)
C20 0.021(3) 0.030(3) 0.032(3) -0.007(3) -0.005(2) 0.010(2)
O1S 0.065(4) 0.053(4) 0.077(5) 0.027(3) -0.015(4) -0.002(3)
O2S 0.043(3) 0.037(3) 0.050(3) -0.014(2) 0.006(2) -0.004(2)
C1S 0.097(10) 0.076(8) 0.102(10) 0.024(7) -0.027(8) -0.018(7)
C2S 0.050(5) 0.042(4) 0.037(4) -0.018(3) -0.001(3) 0.003(3)
C3S 0.030(4) 0.050(5) 0.043(4) 0.001(3) 0.006(3) -0.005(3)

loop_
_atom_type_symbol
_atom_type_description
_atom_type_scat_dispersion_real
_atom_type_scat_dispersion_imag
_atom_type_scat_source
C C 0.0033 0.0016 'International Tables Vol C Tables 4.2.6.8 and 6.1.1.4'
H H 0.0000 0.0000 'International Tables Vol C Tables 4.2.6.8 and 6.1.1.4'
N N 0.0061 0.0033 'International Tables Vol C Tables 4.2.6.8 and 6.1.1.4'
O O 0.0106 0.0060 'International Tables Vol C Tables 4.2.6.8 and 6.1.1.4'
Co Co 0.3494 0.9721 'International Tables Vol C Tables 4.2.6.8 and 6.1.1.4'
Ni Ni 0.3393 1.1124 'International Tables Vol C Tables 4.2.6.8 and 6.1.1.4'

loop_
_geom_angle_atom_site_label_1
_geom_angle_atom_site_label_2
_geom_angle_atom_site_label_3
_geom_angle
_geom_angle_site_symmetry_1
_geom_angle_site_symmetry_3
O1 Ni1 O2 90.20(15) . .
O1 Ni1 O6 168.76(16) . .
O2 Ni1 O6 89.75(15) . .
O1 Ni1 N1 91.37(16) . .
O2 Ni1 N1 178.36(17) . .
O6 Ni1 N1 88.62(17) . .
O1 Ni1 N2 94.73(16) . .
O2 Ni1 N2 89.45(16) . .
O6 Ni1 N2 96.51(17) . .
N1 Ni1 N2 90.86(17) . .
O1 Ni1 O4 80.15(14) . .
O2 Ni1 O4 89.09(14) . .
O6 Ni1 O4 88.61(15) . .
N1 Ni1 O4 90.75(16) . .
N2 Ni1 O4 174.67(16) . .
O3 Co O3 180.0 . 2_665
O3 Co O1 92.72(14) . 2_665
O3 Co O1 87.28(14) 2_665 2_665
O3 Co O1 87.28(14) . .
O3 Co O1 92.72(14) 2_665 .
O1 Co O1 180.00(10) 2_665 .
O3 Co O4 89.07(14) . .
O3 Co O4 90.93(14) 2_665 .
O1 Co O4 102.13(14) 2_665 .
O1 Co O4 77.87(14) . .
O3 Co O4 90.93(14) . 2_665
O3 Co O4 89.07(14) 2_665 2_665
O1 Co O4 77.87(14) 2_665 2_665
O1 Co O4 102.13(14) . 2_665
O4 Co O4 180.00(19) . 2_665
C15 O1 Ni1 121.5(3) . .
C15 O1 Co 135.4(3) . .
Ni1 O1 Co 102.11(15) . .
C16 O2 Ni1 127.2(3) . .
C16 O3 Co 130.4(4) . .
C18 O4 Ni1 126.0(3) . .
C18 O4 Co 136.4(3) . .
Ni1 O4 Co 94.38(14) . .
C20 O6 Ni1 124.2(4) . .
C1 N1 C5 118.5(5) . .
C1 N1 Ni1 118.4(4) . .
C5 N1 Ni1 123.1(4) . .
C8 N2 C9 108.0(4) . .
C8 N2 C7 106.6(4) . .
C9 N2 C7 110.0(4) . .
C8 N2 Ni1 109.9(3) . .
C9 N2 Ni1 106.9(3) . .
C7 N2 Ni1 115.2(3) . .
N1 C1 C2 122.3(5) . .
C3 C2 C1 118.9(6) . .
C2 C3 C4 119.2(6) . .
C3 C4 C5 119.5(6) . .
N1 C5 C4 121.6(6) . .
N1 C5 C6 117.6(5) . .
C4 C5 C6 120.7(6) . .
C5 C6 C7 110.7(5) . .
N2 C7 C6 113.1(4) . .
N2 C9 C10 114.0(4) . .
C11 C10 C15 120.3(5) . .
C11 C10 C9 119.7(5) . .
C15 C10 C9 119.8(5) . .
C10 C11 C12 121.2(5) . .
C13 C12 C11 119.0(5) . .
C12 C13 C14 120.2(5) . .
C13 C14 C15 121.9(5) . .
O1 C15 C14 122.3(5) . .
O1 C15 C10 120.3(5) . .
C14 C15 C10 117.3(5) . .
O3 C16 O2 127.9(5) . .
O3 C16 C17 116.0(5) . .
O2 C16 C17 116.1(5) . .
O5 C18 O4 123.1(5) . .
O5 C18 C19 118.9(5) . .
O4 C18 C19 118.0(5) . .
O3SA C3S O3SB 41.5(8) . .

loop_
_geom_bond_atom_site_label_1
_geom_bond_atom_site_label_2
_geom_bond_distance
_geom_bond_site_symmetry_2
Ni1 O1 2.004(3) .
Ni1 O2 2.064(4) .
Ni1 O6 2.104(4) .
Ni1 N1 2.113(4) .
Ni1 N2 2.122(4) .
Ni1 O4 2.132(4) .
Co O3 2.045(4) .
Co O3 2.045(4) 2_665
Co O1 2.060(4) 2_665
Co O1 2.060(4) .
Co O4 2.177(4) .
Co O4 2.177(4) 2_665
O1 C15 1.326(6) .
O2 C16 1.251(6) .
O3 C16 1.249(6) .
O4 C18 1.283(6) .
O5 C18 1.244(6) .
O6 C20 1.428(7) .
N1 C1 1.340(7) .
N1 C5 1.343(7) .
N2 C8 1.490(7) .
N2 C9 1.490(7) .
N2 C7 1.504(7) .
C1 C2 1.399(8) .
C2 C3 1.369(9) .
C3 C4 1.375(9) .
C4 C5 1.398(8) .
C5 C6 1.502(8) .
C6 C7 1.526(8) .
C9 C10 1.506(7) .
C10 C11 1.385(7) .
C10 C15 1.417(8) .
C11 C12 1.398(8) .
C12 C13 1.382(9) .
C13 C14 1.389(8) .
C14 C15 1.398(7) .
C16 C17 1.530(8) .
C18 C19 1.520(7) .
O1S C1S 1.332(13) .
O2S C2S 1.407(8) .
O3SA C3S 1.428(10) .
O3SB C3S 1.53(2) .

loop_
_geom_torsion_atom_site_label_1
_geom_torsion_atom_site_label_2
_geom_torsion_atom_site_label_3
_geom_torsion_atom_site_label_4
_geom_torsion
_geom_torsion_site_symmetry_1
O2 Ni1 O1 C15 -119.6(4) .
O6 Ni1 O1 C15 150.7(7) .
N1 Ni1 O1 C15 60.9(4) .
N2 Ni1 O1 C15 -30.1(4) .
O4 Ni1 O1 C15 151.4(4) .
O2 Ni1 O1 Co 70.47(16) .
O6 Ni1 O1 Co -19.3(9) .
N1 Ni1 O1 Co -109.09(18) .
N2 Ni1 O1 Co 159.93(17) .
O4 Ni1 O1 Co -18.57(15) .
O3 Co O1 C15 120.9(5) .
O3 Co O1 C15 -59.1(5) 2_665
O1 Co O1 C15 -93(100) 2_665
O4 Co O1 C15 -149.4(5) .
O4 Co O1 C15 30.6(5) 2_665
O3 Co O1 Ni1 -71.31(17) .
O3 Co O1 Ni1 108.69(17) 2_665
O1 Co O1 Ni1 75(100) 2_665
O4 Co O1 Ni1 18.32(15) .
O4 Co O1 Ni1 -161.68(15) 2_665
O1 Ni1 O2 C16 -32.5(4) .
O6 Ni1 O2 C16 136.2(4) .
N1 Ni1 O2 C16 132(6) .
N2 Ni1 O2 C16 -127.2(4) .
O4 Ni1 O2 C16 47.6(4) .
O3 Co O3 C16 -162(100) 2_665
O1 Co O3 C16 -142.5(5) 2_665
O1 Co O3 C16 37.5(5) .
O4 Co O3 C16 -40.4(5) .
O4 Co O3 C16 139.6(5) 2_665
O1 Ni1 O4 C18 -145.4(4) .
O2 Ni1 O4 C18 124.3(4) .
O6 Ni1 O4 C18 34.5(4) .
N1 Ni1 O4 C18 -54.1(4) .
N2 Ni1 O4 C18 -161.7(16) .
O1 Ni1 O4 Co 17.19(14) .
O2 Ni1 O4 Co -73.17(14) .
O6 Ni1 O4 Co -162.94(15) .
N1 Ni1 O4 Co 108.46(16) .
N2 Ni1 O4 Co 0.9(18) .
O3 Co O4 C18 -130.0(5) .
O3 Co O4 C18 50.0(5) 2_665
O1 Co O4 C18 -37.4(5) 2_665
O1 Co O4 C18 142.6(5) .
O4 Co O4 C18 -26(100) 2_665
O3 Co O4 Ni1 70.57(15) .
O3 Co O4 Ni1 -109.43(15) 2_665
O1 Co O4 Ni1 163.16(13) 2_665
O1 Co O4 Ni1 -16.84(13) .
O4 Co O4 Ni1 175(100) 2_665
O1 Ni1 O6 C20 87.2(9) .
O2 Ni1 O6 C20 -2.5(4) .
N1 Ni1 O6 C20 177.3(4) .
N2 Ni1 O6 C20 -92.0(4) .
O4 Ni1 O6 C20 86.5(4) .
O1 Ni1 N1 C1 49.7(4) .
O2 Ni1 N1 C1 -115(6) .
O6 Ni1 N1 C1 -119.0(4) .
N2 Ni1 N1 C1 144.5(4) .
O4 Ni1 N1 C1 -30.4(4) .
O1 Ni1 N1 C5 -133.0(4) .
O2 Ni1 N1 C5 63(6) .
O6 Ni1 N1 C5 58.2(4) .
N2 Ni1 N1 C5 -38.2(4) .
O4 Ni1 N1 C5 146.8(4) .
O1 Ni1 N2 C8 -136.9(3) .
O2 Ni1 N2 C8 -46.8(3) .
O6 Ni1 N2 C8 42.9(4) .
N1 Ni1 N2 C8 131.6(4) .
O4 Ni1 N2 C8 -120.8(17) .
O1 Ni1 N2 C9 -20.0(3) .
O2 Ni1 N2 C9 70.2(3) .
O6 Ni1 N2 C9 159.9(3) .
N1 Ni1 N2 C9 -111.4(3) .
O4 Ni1 N2 C9 -3.9(19) .
O1 Ni1 N2 C7 102.6(3) .
O2 Ni1 N2 C7 -167.2(3) .
O6 Ni1 N2 C7 -77.6(4) .
N1 Ni1 N2 C7 11.1(4) .
O4 Ni1 N2 C7 118.7(17) .
C5 N1 C1 C2 -1.5(8) .
Ni1 N1 C1 C2 175.9(4) .
N1 C1 C2 C3 -1.5(9) .
C1 C2 C3 C4 3.0(9) .
C2 C3 C4 C5 -1.5(9) .
C1 N1 C5 C4 3.1(8) .
Ni1 N1 C5 C4 -174.2(4) .
C1 N1 C5 C6 -172.3(5) .
Ni1 N1 C5 C6 10.4(7) .
C3 C4 C5 N1 -1.7(9) .
C3 C4 C5 C6 173.6(5) .
N1 C5 C6 C7 52.6(7) .
C4 C5 C6 C7 -122.8(6) .
C8 N2 C7 C6 -84.0(5) .
C9 N2 C7 C6 159.1(4) .
Ni1 N2 C7 C6 38.2(5) .
C5 C6 C7 N2 -81.3(6) .
C8 N2 C9 C10 -179.1(4) .
C7 N2 C9 C10 -63.0(6) .
Ni1 N2 C9 C10 62.7(5) .
N2 C9 C10 C11 119.8(5) .
N2 C9 C10 C15 -64.5(6) .
C15 C10 C11 C12 -0.4(9) .
C9 C10 C11 C12 175.3(5) .
C10 C11 C12 C13 -0.2(9) .
C11 C12 C13 C14 1.4(9) .
C12 C13 C14 C15 -2.1(9) .
Ni1 O1 C15 C14 -138.6(4) .
Co O1 C15 C14 27.4(8) .
Ni1 O1 C15 C10 42.2(6) .
Co O1 C15 C10 -151.8(4) .
C13 C14 C15 O1 -177.8(5) .
C13 C14 C15 C10 1.5(8) .
C11 C10 C15 O1 179.0(5) .
C9 C10 C15 O1 3.3(7) .
C11 C10 C15 C14 -0.2(8) .
C9 C10 C15 C14 -176.0(5) .
Co O3 C16 O2 3.8(8) .
Co O3 C16 C17 -177.2(4) .
Ni1 O2 C16 O3 -7.5(8) .
Ni1 O2 C16 C17 173.4(4) .
Ni1 O4 C18 O5 -19.0(8) .
Co O4 C18 O5 -173.4(4) .
Ni1 O4 C18 C19 161.2(4) .
Co O4 C18 C19 6.9(8) .
